data_4068755
loop_
_publ_author_name
'Uddin, Md. Nazim'
'Mottalib, M. Abdul'
'Begum, Noorjahan'
'Ghosh, Shishir'
'Raha, Arun K.'
'Haworth, Daniel T.'
'Lindeman, Sergey V.'
'Siddiquee, Tasneem A.'
'Bennett, Dennis W.'
'Hogarth, Graeme'
'Nordlander, Ebbe'
'Kabir, Shariff E.'

_publ_section_title
;
 Carbon&#x2212;Phosphorus Bond Activation of Tri(2-thienyl)phosphine at
 Dirhenium and Dimanganese Centers
;
_journal_issue 5
_journal_name_full Organometallics
_journal_page_first 1514
_journal_paper_doi 10.1021/om801075p
_journal_volume 28
_journal_year 2009
_chemical_formula_sum 'C27 H15 O7 P2 Re2 S5'
_chemical_formula_weight 1046.03
_chemical_name_systematic
; 
 ? 
;
_space_group_IT_number 14
_symmetry_cell_setting monoclinic
_symmetry_space_group_name_Hall '-P 2yn'
_symmetry_space_group_name_H-M 'P 1 21/n 1'
_atom_sites_solution_hydrogens geom
_atom_sites_solution_primary direct
_atom_sites_solution_secondary difmap
_audit_creation_method SHELXL-97
_cell_angle_alpha 90.00
_cell_angle_beta 104.3150(10)
_cell_angle_gamma 90.00
_cell_formula_units_Z 4
_cell_length_a 13.1837(2)
_cell_length_b 11.2234(2)
_cell_length_c 22.1690(4)
_cell_measurement_reflns_used 6917
_cell_measurement_temperature 100(2)
_cell_measurement_theta_max 61
_cell_measurement_theta_min 4
_cell_volume 3178.41(9)
_computing_cell_refinement 'SAINT v7.23A (Bruker, 2005)'
_computing_data_collection 'APEX2 v2.0-2 (Bruker, 2005)'
_computing_data_reduction 'SADABS-2004/1 (Bruker, 2005)'
_computing_molecular_graphics 'XP v5.1 (Bruker, 1998)'
_computing_publication_material 'XCIF v6.12 (Bruker, 2001)'
_computing_structure_refinement 'SHELXL-97 v.97-2 (Sheldrick, 1993-1997)'
_computing_structure_solution 'XS/SHELXTL v6.12 (Bruker, 2001)'
_diffrn_ambient_temperature 100(2)
_diffrn_measured_fraction_theta_full 0.983
_diffrn_measured_fraction_theta_max 0.983
_diffrn_measurement_device_type 'Bruker APEX2 CCD detector'
_diffrn_measurement_method '\w scans'
_diffrn_radiation_monochromator graphite
_diffrn_radiation_source 'fine-focus sealed tube'
_diffrn_radiation_type CuK\a
_diffrn_radiation_wavelength 1.54178
_diffrn_reflns_av_R_equivalents 0.0271
_diffrn_reflns_av_sigmaI/netI 0.0165
_diffrn_reflns_limit_h_max 14
_diffrn_reflns_limit_h_min -15
_diffrn_reflns_limit_k_max 12
_diffrn_reflns_limit_k_min 0
_diffrn_reflns_limit_l_max 24
_diffrn_reflns_limit_l_min 0
_diffrn_reflns_number 26344
_diffrn_reflns_theta_full 61.52
_diffrn_reflns_theta_max 61.52
_diffrn_reflns_theta_min 3.56
_exptl_absorpt_coefficient_mu 19.076
_exptl_absorpt_correction_T_max 0.2786
_exptl_absorpt_correction_T_min 0.0460
_exptl_absorpt_correction_type numerical
_exptl_crystal_colour colorless
_exptl_crystal_density_diffrn 2.186
_exptl_crystal_density_method 'not measured'
_exptl_crystal_description prism
_exptl_crystal_F_000 1972
_exptl_crystal_size_max 0.42
_exptl_crystal_size_mid 0.20
_exptl_crystal_size_min 0.09
_refine_diff_density_max 0.696
_refine_diff_density_min -0.671
_refine_diff_density_rms 0.097
_refine_ls_extinction_coef 0.001173(18)
_refine_ls_extinction_expression Fc^*^=kFc[1+0.001xFc^2^\l^3^/sin(2\q)]^-1/4^
_refine_ls_extinction_method SHELXL
_refine_ls_goodness_of_fit_ref 1.297
_refine_ls_hydrogen_treatment constr
_refine_ls_matrix_type full
_refine_ls_number_parameters 385
_refine_ls_number_reflns 4850
_refine_ls_number_restraints 360
_refine_ls_restrained_S_all 1.317
_refine_ls_R_factor_all 0.0200
_refine_ls_R_factor_gt 0.0198
_refine_ls_shift/su_max 0.004
_refine_ls_shift/su_mean 0.000
_refine_ls_structure_factor_coef Fsqd
_refine_ls_weighting_details 'calc w=1/[\s^2^(Fo^2^)+(0.0138P)^2^+8.3368P] where P=(Fo^2^+2Fc^2^)/3'
_refine_ls_weighting_scheme calc
_refine_ls_wR_factor_gt 0.0484
_refine_ls_wR_factor_ref 0.0484
_reflns_number_gt 4831
_reflns_number_total 4850
_reflns_threshold_expression >2sigma(I)
_cod_data_source_file om801075p_si_003.cif
_cod_data_source_block dth_ba
_cod_original_sg_symbol_H-M 'P 21/n'
_cod_database_code 4068755

loop_
_symmetry_equiv_pos_as_xyz
'x, y, z'
'-x+1/2, y+1/2, -z+1/2'
'-x, -y, -z'
'x-1/2, -y-1/2, z-1/2'

loop_
_atom_site_label
_atom_site_type_symbol
_atom_site_fract_x
_atom_site_fract_y
_atom_site_fract_z
_atom_site_U_iso_or_equiv
_atom_site_adp_type
_atom_site_occupancy
_atom_site_symmetry_multiplicity
_atom_site_calc_flag
_atom_site_refinement_flags
_atom_site_disorder_assembly
_atom_site_disorder_group
Re1 Re 0.226692(13) 0.250023(15) 0.310025(8) 0.01373(7) Uani 1 1 d . A .
Re2 Re 0.067598(12) 0.154085(15) 0.384086(8) 0.01091(7) Uani 1 1 d . A .
P1 P 0.22170(7) 0.27378(9) 0.41835(4) 0.0115(2) Uani 1 1 d . . .
P2 P -0.07750(7) 0.04125(9) 0.32324(4) 0.0120(2) Uani 1 1 d . . .
O1 O 0.1860(3) 0.1929(4) 0.16876(15) 0.0371(8) Uani 1 1 d . A .
O2 O 0.0936(3) 0.4818(3) 0.27889(16) 0.0369(8) Uani 1 1 d . A .
O3 O 0.3627(3) 0.0203(3) 0.34732(15) 0.0345(8) Uani 1 1 d . A .
O4 O 0.4196(3) 0.4052(4) 0.30962(19) 0.0479(10) Uani 1 1 d . A .
O5 O 0.2059(2) -0.0713(3) 0.42833(15) 0.0277(7) Uani 1 1 d . A .
O6 O -0.0765(2) 0.3780(3) 0.34762(15) 0.0263(7) Uani 1 1 d . A .
O7 O 0.0040(2) 0.1372(3) 0.50839(13) 0.0213(6) Uani 1 1 d . A .
C1 C 0.1998(3) 0.2111(4) 0.2206(2) 0.0239(10) Uani 1 1 d . . .
C2 C 0.1401(3) 0.3970(4) 0.28996(19) 0.0220(10) Uani 1 1 d . . .
C3 C 0.3134(3) 0.1033(4) 0.33351(19) 0.0225(10) Uani 1 1 d . . .
C4 C 0.3491(4) 0.3456(4) 0.3099(2) 0.0269(10) Uani 1 1 d . . .
C5 C 0.1548(3) 0.0096(4) 0.41085(19) 0.0170(9) Uani 1 1 d . . .
C6 C -0.0225(3) 0.2974(4) 0.36035(19) 0.0169(9) Uani 1 1 d . . .
C7 C 0.0254(3) 0.1420(3) 0.46150(19) 0.0143(8) Uani 1 1 d . . .
S1 S 0.45871(8) 0.25616(10) 0.47892(5) 0.0237(2) Uani 1 1 d D . .
C8 C 0.3311(3) 0.2152(4) 0.47705(18) 0.0145(8) Uani 1 1 d D A .
C9 C 0.3298(3) 0.1397(4) 0.52524(19) 0.0188(9) Uani 1 1 d D . .
H9A H 0.2673 0.1072 0.5324 0.023 Uiso 1 1 calc R A .
C10 C 0.4307(3) 0.1146(4) 0.5634(2) 0.0261(10) Uani 1 1 d D A .
H10A H 0.4429 0.0641 0.5989 0.031 Uiso 1 1 calc R . .
C11 C 0.5081(3) 0.1706(4) 0.5437(2) 0.0257(10) Uani 1 1 d D A .
H11A H 0.5805 0.1634 0.5634 0.031 Uiso 1 1 calc R . .
S2 S 0.11560(13) 0.46001(13) 0.48335(10) 0.0181(4) Uani 0.836(5) 1 d PD A 1
C12 C 0.2090(3) 0.4239(3) 0.44490(17) 0.0136(8) Uani 0.836(5) 1 d PD A 1
C13 C 0.2649(7) 0.5249(7) 0.4367(4) 0.028(3) Uiso 0.836(5) 1 d PD A 1
H13 H 0.3177 0.5245 0.4143 0.034 Uiso 0.836(5) 1 calc PR A 1
C14 C 0.2358(4) 0.6282(5) 0.4648(3) 0.0184(11) Uiso 0.836(5) 1 d PD A 1
H14 H 0.2694 0.7033 0.4659 0.022 Uiso 0.836(5) 1 calc PR A 1
C15 C 0.1538(4) 0.6067(5) 0.4901(3) 0.0178(12) Uiso 0.836(5) 1 d PD A 1
H15 H 0.1212 0.6660 0.5094 0.021 Uiso 0.836(5) 1 calc PR A 1
S2A S 0.2837(9) 0.5331(9) 0.4363(5) 0.026(4) Uiso 0.164(5) 1 d PD A 2
C12A C 0.2090(3) 0.4239(3) 0.44490(17) 0.0136(8) Uani 0.164(5) 1 d PD A 2
C13A C 0.135(3) 0.455(2) 0.477(3) 0.028(3) Uiso 0.164(5) 1 d PD A 2
H13A H 0.0841 0.4010 0.4845 0.034 Uiso 0.164(5) 1 calc PR A 2
C14A C 0.1418(19) 0.577(2) 0.4972(13) 0.0184(11) Uiso 0.164(5) 1 d PD A 2
H14A H 0.1026 0.6129 0.5230 0.022 Uiso 0.164(5) 1 calc PR A 2
C15A C 0.215(2) 0.6316(16) 0.4728(13) 0.0178(12) Uiso 0.164(5) 1 d PD A 2
H15A H 0.2270 0.7151 0.4754 0.021 Uiso 0.164(5) 1 calc PR A 2
S3 S -0.18064(14) -0.18780(15) 0.35632(12) 0.0199(5) Uani 0.743(5) 1 d PD A 1
C16 C -0.0776(3) -0.1173(3) 0.33784(18) 0.0144(8) Uani 0.743(5) 1 d PD A 1
C17 C 0.0021(6) -0.1956(6) 0.3382(4) 0.021(2) Uiso 0.743(5) 1 d PD A 1
H17 H 0.0661 -0.1720 0.3293 0.025 Uiso 0.743(5) 1 calc PR A 1
C18 C -0.0186(5) -0.3152(6) 0.3528(3) 0.0174(13) Uiso 0.743(5) 1 d PD A 1
H18 H 0.0276 -0.3807 0.3538 0.021 Uiso 0.743(5) 1 calc PR A 1
C19 C -0.1148(5) -0.3215(5) 0.3651(3) 0.0183(15) Uiso 0.743(5) 1 d PD A 1
H19 H -0.1428 -0.3930 0.3774 0.022 Uiso 0.743(5) 1 calc PR A 1
S3A S 0.0259(5) -0.2056(5) 0.3353(2) 0.0185(17) Uiso 0.257(5) 1 d PD A 2
C16A C -0.0776(3) -0.1173(3) 0.33784(18) 0.0144(8) Uani 0.257(5) 1 d PD A 2
C17A C -0.1581(16) -0.1799(17) 0.3522(17) 0.021(2) Uiso 0.257(5) 1 d PD A 2
H17A H -0.2224 -0.1435 0.3540 0.025 Uiso 0.257(5) 1 calc PR A 2
C18A C -0.1378(12) -0.3035(14) 0.3644(9) 0.0174(13) Uiso 0.257(5) 1 d PD A 2
H18A H -0.1845 -0.3599 0.3747 0.021 Uiso 0.257(5) 1 calc PR A 2
C19A C -0.0400(12) -0.3257(13) 0.3586(10) 0.0183(15) Uiso 0.257(5) 1 d PD A 2
H19A H -0.0088 -0.4022 0.3667 0.022 Uiso 0.257(5) 1 calc PR A 2
S4 S -0.06791(15) 0.16338(14) 0.19947(6) 0.0186(4) Uani 0.875(5) 1 d PD A 1
C20 C -0.1010(3) 0.0439(3) 0.23919(17) 0.0149(8) Uani 0.875(5) 1 d PD A 1
C21 C -0.1491(5) -0.0426(7) 0.1987(3) 0.019(2) Uiso 0.875(5) 1 d PD A 1
H21 H -0.1745 -0.1150 0.2117 0.022 Uiso 0.875(5) 1 calc PR A 1
C22 C -0.1575(4) -0.0136(5) 0.1349(2) 0.0190(11) Uiso 0.875(5) 1 d PD A 1
H22 H -0.1878 -0.0643 0.1009 0.023 Uiso 0.875(5) 1 calc PR A 1
C23 C -0.1170(4) 0.0958(4) 0.1289(2) 0.0195(12) Uiso 0.875(5) 1 d PD A 1
H23 H -0.1159 0.1308 0.0901 0.023 Uiso 0.875(5) 1 calc PR A 1
S4A S -0.1552(9) -0.0674(10) 0.1930(5) 0.018(4) Uiso 0.125(5) 1 d PD A 2
C20A C -0.1010(3) 0.0439(3) 0.23919(17) 0.0149(8) Uani 0.125(5) 1 d PD A 2
C21A C -0.077(5) 0.141(3) 0.2071(12) 0.019(2) Uiso 0.125(5) 1 d PD A 2
H21A H -0.0454 0.2112 0.2269 0.022 Uiso 0.125(5) 1 calc PR A 2
C22A C -0.106(3) 0.125(2) 0.1410(11) 0.0190(11) Uiso 0.125(5) 1 d PD A 2
H22A H -0.1004 0.1842 0.1112 0.023 Uiso 0.125(5) 1 calc PR A 2
C23A C -0.142(3) 0.013(2) 0.1281(8) 0.0195(12) Uiso 0.125(5) 1 d PD A 2
H23A H -0.1587 -0.0194 0.0872 0.023 Uiso 0.125(5) 1 calc PR A 2
S5 S -0.22048(11) 0.13785(19) 0.40326(7) 0.0230(5) Uani 0.850(6) 1 d PD A 1
C24 C -0.2046(3) 0.0859(3) 0.33376(18) 0.0155(8) Uani 0.850(6) 1 d PD A 1
C25 C -0.2995(6) 0.0877(8) 0.2891(4) 0.018(2) Uiso 0.850(6) 1 d PD A 1
H25 H -0.3067 0.0657 0.2469 0.022 Uiso 0.850(6) 1 calc PR A 1
C26 C -0.3846(4) 0.1261(5) 0.3132(2) 0.0210(12) Uiso 0.850(6) 1 d PD A 1
H26 H -0.4554 0.1289 0.2896 0.025 Uiso 0.850(6) 1 calc PR A 1
C27 C -0.3523(4) 0.1582(5) 0.3738(2) 0.0197(12) Uiso 0.850(6) 1 d PD A 1
H27 H -0.3977 0.1886 0.3974 0.024 Uiso 0.850(6) 1 calc PR A 1
S5A S -0.3125(9) 0.0845(13) 0.2794(5) 0.030(5) Uiso 0.150(6) 1 d PD A 2
C24A C -0.2046(3) 0.0859(3) 0.33376(18) 0.0155(8) Uani 0.150(6) 1 d PD A 2
C25A C -0.218(2) 0.119(5) 0.3915(9) 0.018(2) Uiso 0.150(6) 1 d PD A 2
H25A H -0.1623 0.1239 0.4279 0.022 Uiso 0.150(6) 1 calc PR A 2
C26A C -0.3247(18) 0.144(3) 0.3906(10) 0.0210(12) Uiso 0.150(6) 1 d PD A 2
H26A H -0.3512 0.1586 0.4261 0.025 Uiso 0.150(6) 1 calc PR A 2
C27A C -0.3817(16) 0.142(3) 0.3306(10) 0.0197(12) Uiso 0.150(6) 1 d PD A 2
H27A H -0.4519 0.1698 0.3177 0.024 Uiso 0.150(6) 1 calc PR A 2

loop_
_atom_site_aniso_label
_atom_site_aniso_U_11
_atom_site_aniso_U_22
_atom_site_aniso_U_33
_atom_site_aniso_U_23
_atom_site_aniso_U_13
_atom_site_aniso_U_12
Re1 0.01298(11) 0.01646(12) 0.01259(11) -0.00055(7) 0.00473(7) 0.00019(7)
Re2 0.01106(10) 0.00936(11) 0.01213(11) -0.00034(6) 0.00255(7) -0.00030(6)
P1 0.0108(5) 0.0107(5) 0.0133(5) -0.0008(4) 0.0034(4) -0.0002(4)
P2 0.0118(5) 0.0112(5) 0.0126(5) -0.0006(4) 0.0027(4) -0.0006(4)
O1 0.039(2) 0.055(2) 0.0171(19) -0.0071(16) 0.0070(14) 0.0054(17)
O2 0.049(2) 0.029(2) 0.036(2) 0.0141(16) 0.0192(17) 0.0180(18)
O3 0.0363(19) 0.039(2) 0.0306(18) 0.0045(16) 0.0128(15) 0.0219(17)
O4 0.036(2) 0.056(3) 0.058(3) -0.010(2) 0.0253(18) -0.0246(19)
O5 0.0278(16) 0.0155(16) 0.0353(18) 0.0062(14) -0.0006(14) 0.0061(14)
O6 0.0214(15) 0.0171(17) 0.0385(19) 0.0021(14) 0.0036(14) 0.0069(14)
O7 0.0227(15) 0.0266(17) 0.0158(16) 0.0037(12) 0.0069(12) 0.0004(13)
C1 0.022(2) 0.025(2) 0.025(3) 0.000(2) 0.0058(18) 0.0038(19)
C2 0.025(2) 0.028(3) 0.016(2) 0.0043(19) 0.0099(18) 0.000(2)
C3 0.020(2) 0.034(3) 0.015(2) -0.0016(19) 0.0063(17) 0.000(2)
C4 0.029(3) 0.033(3) 0.022(2) -0.002(2) 0.013(2) 0.000(2)
C5 0.016(2) 0.016(2) 0.018(2) -0.0030(17) 0.0015(16) -0.0066(18)
C6 0.016(2) 0.018(2) 0.018(2) -0.0035(18) 0.0074(17) -0.0063(19)
C7 0.0144(19) 0.010(2) 0.017(2) 0.0002(16) 0.0012(16) 0.0003(15)
S1 0.0130(5) 0.0353(6) 0.0225(6) 0.0051(5) 0.0040(4) -0.0012(4)
C8 0.0127(19) 0.017(2) 0.015(2) -0.0036(17) 0.0056(16) -0.0004(16)
C9 0.020(2) 0.015(2) 0.021(2) 0.0000(17) 0.0042(17) -0.0023(17)
C10 0.026(2) 0.022(2) 0.026(2) 0.0062(19) -0.0017(19) 0.0037(19)
C11 0.018(2) 0.029(3) 0.027(2) 0.000(2) -0.0003(19) 0.0029(19)
S2 0.0185(9) 0.0162(7) 0.0221(8) -0.0052(5) 0.0097(6) 0.0003(5)
C12 0.0147(19) 0.015(2) 0.0095(19) -0.0019(16) 0.0005(15) 0.0004(16)
C12A 0.0147(19) 0.015(2) 0.0095(19) -0.0019(16) 0.0005(15) 0.0004(16)
S3 0.0229(10) 0.0157(8) 0.0236(9) -0.0008(6) 0.0105(8) -0.0062(7)
C16 0.017(2) 0.014(2) 0.0114(19) -0.0012(16) 0.0022(16) -0.0029(17)
C16A 0.017(2) 0.014(2) 0.0114(19) -0.0012(16) 0.0022(16) -0.0029(17)
S4 0.0198(7) 0.0183(8) 0.0167(7) 0.0049(5) 0.0029(5) -0.0028(6)
C20 0.0123(19) 0.017(2) 0.016(2) 0.0043(17) 0.0045(16) 0.0019(16)
C20A 0.0123(19) 0.017(2) 0.016(2) 0.0043(17) 0.0045(16) 0.0019(16)
S5 0.0165(7) 0.0338(11) 0.0200(8) -0.0113(6) 0.0070(5) -0.0021(5)
C24 0.019(2) 0.010(2) 0.020(2) 0.0003(16) 0.0089(17) -0.0017(16)
C24A 0.019(2) 0.010(2) 0.020(2) 0.0003(16) 0.0089(17) -0.0017(16)

loop_
_atom_type_symbol
_atom_type_description
_atom_type_scat_dispersion_real
_atom_type_scat_dispersion_imag
_atom_type_scat_source
C C 0.0181 0.0091 'International Tables Vol C Tables 4.2.6.8 and 6.1.1.4'
H H 0.0000 0.0000 'International Tables Vol C Tables 4.2.6.8 and 6.1.1.4'
O O 0.0492 0.0322 'International Tables Vol C Tables 4.2.6.8 and 6.1.1.4'
P P 0.2955 0.4335 'International Tables Vol C Tables 4.2.6.8 and 6.1.1.4'
S S 0.3331 0.5567 'International Tables Vol C Tables 4.2.6.8 and 6.1.1.4'
Re Re -5.2083 5.8923 'International Tables Vol C Tables 4.2.6.8 and 6.1.1.4'

loop_
_geom_angle_atom_site_label_1
_geom_angle_atom_site_label_2
_geom_angle_atom_site_label_3
_geom_angle
C4 Re1 C1 93.62(19)
C4 Re1 C2 88.43(19)
C1 Re1 C2 90.47(18)
C4 Re1 C3 91.95(19)
C1 Re1 C3 91.63(18)
C2 Re1 C3 177.84(16)
C4 Re1 P1 99.61(13)
C1 Re1 P1 166.72(13)
C2 Re1 P1 88.62(12)
C3 Re1 P1 89.22(12)
C4 Re1 Re2 148.27(13)
C1 Re1 Re2 118.02(13)
C2 Re1 Re2 88.90(12)
C3 Re1 Re2 89.66(12)
P1 Re1 Re2 48.72(2)
C7 Re2 C6 90.41(16)
C7 Re2 C5 87.15(16)
C6 Re2 C5 177.52(16)
C7 Re2 P1 99.50(12)
C6 Re2 P1 91.99(11)
C5 Re2 P1 88.87(11)
C7 Re2 P2 95.58(12)
C6 Re2 P2 86.41(12)
C5 Re2 P2 93.37(11)
P1 Re2 P2 164.85(3)
C7 Re2 Re1 149.21(11)
C6 Re2 Re1 90.97(11)
C5 Re2 Re1 91.36(11)
P1 Re2 Re1 49.71(2)
P2 Re2 Re1 115.21(2)
C12 P1 C8 103.07(18)
C12 P1 Re2 119.09(12)
C8 P1 Re2 119.10(13)
C12 P1 Re1 116.83(13)
C8 P1 Re1 117.29(13)
Re2 P1 Re1 81.57(3)
C16 P2 C20 101.09(18)
C16 P2 C24 101.93(17)
C20 P2 C24 101.47(17)
C16 P2 Re2 116.90(13)
C20 P2 Re2 118.51(13)
C24 P2 Re2 114.37(13)
O1 C1 Re1 177.4(4)
O2 C2 Re1 178.2(4)
O3 C3 Re1 179.5(4)
O4 C4 Re1 177.9(4)
O5 C5 Re2 177.4(4)
O6 C6 Re2 177.8(4)
O7 C7 Re2 177.3(3)
C11 S1 C8 92.1(2)
C9 C8 S1 110.2(3)
C9 C8 P1 128.7(3)
S1 C8 P1 121.1(2)
C8 C9 C10 113.5(4)
C11 C10 C9 112.6(4)
C10 C11 S1 111.6(3)
C12 S2 C15 92.3(2)
C13 C12 S2 110.1(4)
C13 C12 P1 128.6(4)
S2 C12 P1 121.3(2)
C12 C13 C14 113.6(6)
C15 C14 C13 111.5(6)
C14 C15 S2 112.4(4)
C15A C14A C13A 107.5(14)
C14A C15A S2A 113.4(12)
C16 S3 C19 91.3(3)
C17 C16 S3 110.9(4)
C17 C16 P2 126.7(4)
S3 C16 P2 122.3(2)
C16 C17 C18 114.6(6)
C19 C18 C17 109.5(6)
C18 C19 S3 113.6(5)
C19A C18A C17A 107.5(12)
C18A C19A S3A 116.2(11)
C23 S4 C20 92.0(2)
C21 C20 S4 110.6(4)
C21 C20 P2 126.7(4)
S4 C20 P2 122.6(2)
C20 C21 C22 113.5(5)
C23 C22 C21 111.5(5)
C22 C23 S4 112.3(4)
C23A C22A C21A 108.6(15)
C22A C23A S4A 114.2(13)
C24 S5 C27 92.4(2)
C25 C24 S5 110.3(4)
C25 C24 P2 127.5(4)
S5 C24 P2 122.2(2)
C24 C25 C26 113.1(6)
C27 C26 C25 111.6(5)
C26 C27 S5 112.5(4)
C27A C26A C25A 108.3(14)
C26A C27A S5A 112.9(13)

loop_
_geom_bond_atom_site_label_1
_geom_bond_atom_site_label_2
_geom_bond_distance
Re1 C4 1.938(5)
Re1 C1 1.975(5)
Re1 C2 1.992(5)
Re1 C3 1.998(5)
Re1 P1 2.4332(10)
Re1 Re2 3.1555(2)
Re2 C7 1.935(4)
Re2 C6 1.992(4)
Re2 C5 1.992(4)
Re2 P1 2.3971(10)
Re2 P2 2.4097(10)
P1 C12 1.806(4)
P1 C8 1.811(4)
P2 C16 1.809(4)
P2 C20 1.812(4)
P2 C24 1.818(4)
O1 C1 1.136(6)
O2 C2 1.126(5)
O3 C3 1.134(6)
O4 C4 1.147(6)
O5 C5 1.139(5)
O6 C6 1.141(5)
O7 C7 1.144(5)
S1 C11 1.716(4)
S1 C8 1.735(4)
C8 C9 1.367(6)
C9 C10 1.418(6)
C10 C11 1.359(6)
S2 C12 1.710(4)
S2 C15 1.717(5)
C12 C13 1.389(9)
C13 C14 1.415(9)
C14 C15 1.358(7)
S2A C15A 1.753(14)
C13A C14A 1.436(15)
C14A C15A 1.358(15)
S3 C16 1.707(4)
S3 C19 1.721(6)
C16 C17 1.368(8)
C17 C18 1.424(9)
C18 C19 1.364(7)
S3A C19A 1.750(12)
C17A C18A 1.426(15)
C18A C19A 1.350(14)
S4 C23 1.715(5)
S4 C20 1.719(4)
C20 C21 1.368(8)
C21 C22 1.428(7)
C22 C23 1.358(7)
S4A C23A 1.742(14)
C21A C22A 1.430(15)
C22A C23A 1.356(15)
S5 C24 1.708(4)
S5 C27 1.714(5)
C24 C25 1.390(9)
C25 C26 1.423(8)
C26 C27 1.355(7)
S5A C27A 1.746(14)
C25A C26A 1.429(15)
C26A C27A 1.358(15)
